data_2100214
loop_
_publ_author_name
'Bertolasi, Valerio'
'Ferretti, Valeria'
'Pretto, Loretta'
'Fantin, Giancarlo'
'Fogagnolo, Marco'
'Bortolini, Olga'

_publ_section_title
;
 Hydrogen-bonded aggregations of oxo-cholic acids
;
_journal_issue 3
_journal_name_full 'Acta Crystallographica Section B'
_journal_page_first 346
_journal_page_last 356
_journal_paper_doi 10.1107/S0108768105011304
_journal_volume 61
_journal_year 2005
_chemical_formula_moiety 'C24 H36 O5'
_chemical_formula_sum 'C24 H36 O5'
_chemical_formula_weight 404.53
_chemical_name_systematic
;
 ?
;
_space_group_IT_number 4
_symmetry_cell_setting monoclinic
_symmetry_space_group_name_Hall 'P 2yb'
_symmetry_space_group_name_H-M 'P 1 21 1'
_atom_sites_solution_hydrogens geom
_atom_sites_solution_primary direct
_atom_sites_solution_secondary difmap
_audit_creation_method SHELXL-97
_cell_angle_alpha 90.00
_cell_angle_beta 92.3400(10)
_cell_angle_gamma 90.00
_cell_formula_units_Z 2
_cell_length_a 10.2677(4)
_cell_length_b 7.1108(2)
_cell_length_c 15.2270(6)
_cell_measurement_reflns_used 2705
_cell_measurement_temperature 295
_cell_measurement_theta_max 27.5
_cell_measurement_theta_min 3.4
_cell_volume 1110.82(7)
_computing_cell_refinement 'Denzo SMN (Otwinowski & Minor, 1997)'
_computing_data_collection 'Kappa-CCD server software (Nonius, 1997)'
_computing_data_reduction 'Denzo SMN (Otwinowski & Minor, 1997)'
_computing_molecular_graphics 'ORTEP III (Burnett & Johnson, 1996)'
_computing_publication_material
;
SHELXL-97 (Sheldrick, 1997), PARST (Nardelli, 1995), PLATON (Spek, 1999)
;
_computing_structure_refinement 'SHELXL-97 (Sheldrick, 1997)'
_computing_structure_solution 'SIR97 (Altomare et al., 1999)'
_diffrn_ambient_temperature 295
_diffrn_measured_fraction_theta_full 0.991
_diffrn_measured_fraction_theta_max 0.991
_diffrn_measurement_device_type 'Nonius Kappa CCD'
_diffrn_measurement_method '\f scans and \w scans'
_diffrn_radiation_monochromator graphite
_diffrn_radiation_source 'fine-focus sealed tube'
_diffrn_radiation_type MoK\a
_diffrn_radiation_wavelength 0.71073
_diffrn_reflns_av_R_equivalents 0.0390
_diffrn_reflns_av_sigmaI/netI 0.0348
_diffrn_reflns_limit_h_max 13
_diffrn_reflns_limit_h_min -13
_diffrn_reflns_limit_k_max 9
_diffrn_reflns_limit_k_min -8
_diffrn_reflns_limit_l_max 19
_diffrn_reflns_limit_l_min -19
_diffrn_reflns_number 14953
_diffrn_reflns_theta_full 27.47
_diffrn_reflns_theta_max 27.5
_diffrn_reflns_theta_min 3.4
_exptl_absorpt_coefficient_mu 0.083
_exptl_absorpt_correction_type none
_exptl_crystal_colour colourless
_exptl_crystal_density_diffrn 1.209
_exptl_crystal_density_method 'not measured'
_exptl_crystal_description irregular
_exptl_crystal_F_000 440
_exptl_crystal_size_max 0.25
_exptl_crystal_size_mid 0.11
_exptl_crystal_size_min 0.06
_refine_diff_density_max 0.153
_refine_diff_density_min -0.140
_refine_ls_abs_structure_details 'Flack H D (1983), Acta Cryst. A39, 876-881'
_refine_ls_abs_structure_Flack 0.2(14)
_refine_ls_extinction_method none
_refine_ls_goodness_of_fit_ref 1.048
_refine_ls_hydrogen_treatment mixed
_refine_ls_matrix_type full
_refine_ls_number_parameters 273
_refine_ls_number_reflns 2721
_refine_ls_number_restraints 1
_refine_ls_restrained_S_all 1.048
_refine_ls_R_factor_all 0.0535
_refine_ls_R_factor_gt 0.0405
_refine_ls_shift/su_max 0.000
_refine_ls_shift/su_mean 0.000
_refine_ls_structure_factor_coef Fsqd
_refine_ls_weighting_details 'calc w=1/[\s^2^(Fo^2^)+(0.0521P)^2^+0.1088P] where P=(Fo^2^+2Fc^2^)/3'
_refine_ls_weighting_scheme calc
_refine_ls_wR_factor_gt 0.0983
_refine_ls_wR_factor_ref 0.1065
_reflns_number_gt 2236
_reflns_number_total 2721
_reflns_threshold_expression I>2sigma(I)
_cod_data_source_file sn5016.cif
_cod_data_source_block (III)
_cod_depositor_comments
;
The following automatic conversions were performed:
'_symmetry_cell_setting' value 'Monoclinic' changed to 'monoclinic'
according to '/home/saulius/struct/CIF-dictionaries/cif_core.dic'
dictionary named 'cif_core.dic' version 2.4.1 from 2010-06-29.

Automatic conversion script
Id: cif_fix_enum 1527 2010-12-29 10:47:43Z saulius 

The following automatic conversions were performed:

'_symmetry_cell_setting' value 'Monoclinic' changed to 'monoclinic'
according to /home/saulius/struct/CIF-dictionaries/cif_core.dic
dictionary named 'cif_core.dic' version 2.4.1 from 2010-06-29.

Automatic conversion script
Id: cif_fix_values 1715 2011-07-08 13:25:40Z adriana 
;
_cod_original_sg_symbol_H-M 'P 21'
_cod_database_code 2100214

loop_
_symmetry_equiv_pos_as_xyz
'x, y, z'
'-x, y+1/2, -z'

loop_
_atom_site_label
_atom_site_fract_x
_atom_site_fract_y
_atom_site_fract_z
_atom_site_U_iso_or_equiv
_atom_site_adp_type
_atom_site_calc_flag
_atom_site_refinement_flags
_atom_site_occupancy
_atom_site_disorder_assembly
_atom_site_disorder_group
_atom_site_type_symbol
C1 0.9533(2) 0.1625(4) 0.25059(16) 0.0542(6) Uani d . 1 . . C
H1A 0.9865 0.0374 0.2634 0.065 Uiso calc R 1 . . H
H1B 0.9234 0.1642 0.1893 0.065 Uiso calc R 1 . . H
C2 1.0654(2) 0.3026(4) 0.26290(15) 0.0550(6) Uani d . 1 . . C
H2A 1.1372 0.2669 0.2270 0.066 Uiso calc R 1 . . H
H2B 1.0366 0.4277 0.2457 0.066 Uiso calc R 1 . . H
C3 1.1076(2) 0.3000(4) 0.35795(17) 0.0572(6) Uani d . 1 . . C
C4 1.0023(2) 0.3467(4) 0.41828(16) 0.0615(7) Uani d . 1 . . C
H4A 0.9746 0.4756 0.4082 0.074 Uiso calc R 1 . . H
H4B 1.0359 0.3369 0.4786 0.074 Uiso calc R 1 . . H
C5 0.8837(2) 0.2147(4) 0.40487(15) 0.0554(6) Uani d . 1 . . C
H5 0.9136 0.0890 0.4228 0.083 Uiso calc R 1 . . H
C6 0.7745(3) 0.2675(5) 0.46631(16) 0.0671(8) Uani d . 1 . . C
H6A 0.7171 0.1602 0.4715 0.081 Uiso calc R 1 . . H
H6B 0.8131 0.2934 0.5243 0.081 Uiso calc R 1 . . H
C7 0.6929(3) 0.4378(4) 0.43632(15) 0.0591(7) Uani d . 1 . . C
H7 0.6172 0.4466 0.4733 0.089 Uiso calc R 1 . . H
C8 0.6440(2) 0.4129(3) 0.34059(13) 0.0439(5) Uani d . 1 . . C
H8 0.5898 0.2994 0.3374 0.066 Uiso calc R 1 . . H
C9 0.7611(2) 0.3816(3) 0.28156(13) 0.0391(4) Uani d . 1 . . C
H9 0.8216 0.4856 0.2941 0.059 Uiso calc R 1 . . H
C10 0.8359(2) 0.1984(3) 0.30752(15) 0.0466(5) Uani d . 1 . . C
C11 0.7236(2) 0.3935(4) 0.18204(13) 0.0474(5) Uani d . 1 . . C
H11A 0.8020 0.4131 0.1498 0.057 Uiso calc R 1 . . H
H11B 0.6857 0.2746 0.1630 0.057 Uiso calc R 1 . . H
C12 0.62894(19) 0.5484(4) 0.15978(13) 0.0439(5) Uani d . 1 . . C
C13 0.50485(19) 0.5451(3) 0.21048(14) 0.0416(5) Uani d . 1 . . C
C14 0.5613(2) 0.5767(3) 0.30637(14) 0.0451(5) Uani d . 1 . . C
H14 0.6181 0.6874 0.3053 0.068 Uiso calc R 1 . . H
C15 0.4415(2) 0.6312(5) 0.35711(17) 0.0617(7) Uani d . 1 . . C
H15A 0.4659 0.7110 0.4068 0.074 Uiso calc R 1 . . H
H15B 0.3980 0.5201 0.3785 0.074 Uiso calc R 1 . . H
C16 0.3528(2) 0.7377(5) 0.29039(18) 0.0654(7) Uani d . 1 . . C
H16A 0.3486 0.8697 0.3061 0.078 Uiso calc R 1 . . H
H16B 0.2653 0.6863 0.2897 0.078 Uiso calc R 1 . . H
C17 0.4122(2) 0.7146(4) 0.19813(15) 0.0483(5) Uani d . 1 . . C
H17 0.4660 0.8257 0.1880 0.072 Uiso calc R 1 . . H
C18 0.4320(2) 0.3557(4) 0.20043(17) 0.0520(6) Uani d . 1 . . C
H18A 0.3966 0.3437 0.1414 0.062 Uiso calc R 1 . . H
H18B 0.3625 0.3515 0.2407 0.062 Uiso calc R 1 . . H
H18C 0.4915 0.2543 0.2130 0.062 Uiso calc R 1 . . H
C19 0.7487(3) 0.0228(4) 0.2959(2) 0.0697(8) Uani d . 1 . . C
H19A 0.6731 0.0366 0.3304 0.084 Uiso calc R 1 . . H
H19B 0.7966 -0.0867 0.3150 0.084 Uiso calc R 1 . . H
H19C 0.7221 0.0093 0.2350 0.084 Uiso calc R 1 . . H
C20 0.3070(2) 0.7059(4) 0.12353(16) 0.0527(6) Uani d . 1 . . C
H20 0.2474 0.6027 0.1364 0.079 Uiso calc R 1 . . H
C21 0.3640(3) 0.6674(5) 0.03331(17) 0.0696(8) Uani d . 1 . . C
H21A 0.4221 0.7677 0.0190 0.084 Uiso calc R 1 . . H
H21B 0.2945 0.6599 -0.0107 0.084 Uiso calc R 1 . . H
H21C 0.4111 0.5508 0.0354 0.084 Uiso calc R 1 . . H
C22 0.2280(2) 0.8896(4) 0.1212(2) 0.0664(7) Uani d . 1 . . C
H22A 0.2046 0.9191 0.1807 0.080 Uiso calc R 1 . . H
H22B 0.2841 0.9899 0.1018 0.080 Uiso calc R 1 . . H
C23 0.1042(2) 0.8902(5) 0.0627(2) 0.0708(8) Uani d . 1 . . C
H23A 0.0805 1.0197 0.0501 0.085 Uiso calc R 1 . . H
H23B 0.1231 0.8307 0.0074 0.085 Uiso calc R 1 . . H
C24 -0.0105(2) 0.7936(4) 0.09961(16) 0.0505(5) Uani d . 1 . . C
O25 1.21663(18) 0.2517(4) 0.38315(13) 0.0844(7) Uani d . 1 . . O
O26 0.65618(14) 0.6763(3) 0.11074(11) 0.0599(5) Uani d . 1 . . O
O27 -0.00987(17) 0.7082(3) 0.16702(14) 0.0729(6) Uani d . 1 . . O
O28 -0.11792(17) 0.8183(3) 0.04931(13) 0.0657(5) Uani d . 1 . . O
H28 -0.181(3) 0.767(6) 0.074(2) 0.092(12) Uiso d . 1 . . H
O29 0.7630(2) 0.6109(3) 0.44259(13) 0.0698(6) Uani d . 1 . . O
H29 0.772(4) 0.652(7) 0.505(3) 0.116(13) Uiso d . 1 . . H

loop_
_atom_site_aniso_label
_atom_site_aniso_U_11
_atom_site_aniso_U_22
_atom_site_aniso_U_33
_atom_site_aniso_U_12
_atom_site_aniso_U_13
_atom_site_aniso_U_23
C1 0.0516(12) 0.0525(14) 0.0581(13) 0.0079(11) -0.0024(10) -0.0050(11)
C2 0.0474(11) 0.0627(15) 0.0551(13) 0.0012(12) 0.0041(10) 0.0131(13)
C3 0.0475(12) 0.0629(15) 0.0605(14) -0.0099(12) -0.0065(10) 0.0131(13)
C4 0.0585(14) 0.0724(18) 0.0523(14) -0.0051(13) -0.0119(11) -0.0023(12)
C5 0.0562(12) 0.0586(15) 0.0513(13) -0.0032(12) 0.0013(10) 0.0134(12)
C6 0.0692(16) 0.086(2) 0.0463(13) -0.0013(15) 0.0090(11) 0.0175(14)
C7 0.0580(14) 0.0792(19) 0.0405(12) -0.0064(13) 0.0073(10) 0.0008(12)
C8 0.0426(10) 0.0499(12) 0.0397(10) -0.0086(9) 0.0073(8) -0.0006(9)
C9 0.0373(10) 0.0421(11) 0.0379(10) -0.0075(9) 0.0030(8) -0.0013(9)
C10 0.0470(11) 0.0416(11) 0.0511(12) -0.0082(10) 0.0006(9) 0.0019(10)
C11 0.0411(10) 0.0617(14) 0.0395(11) -0.0005(10) 0.0030(8) -0.0068(10)
C12 0.0368(10) 0.0585(13) 0.0365(10) -0.0055(10) 0.0015(8) -0.0053(10)
C13 0.0347(9) 0.0468(11) 0.0437(11) -0.0072(9) 0.0053(8) -0.0039(10)
C14 0.0418(10) 0.0529(13) 0.0411(11) -0.0072(9) 0.0063(8) -0.0083(9)
C15 0.0514(13) 0.0799(18) 0.0547(13) 0.0008(13) 0.0146(11) -0.0118(14)
C16 0.0528(13) 0.0752(19) 0.0689(16) 0.0067(13) 0.0121(11) -0.0145(14)
C17 0.0396(10) 0.0485(12) 0.0571(13) -0.0040(10) 0.0055(9) -0.0023(11)
C18 0.0439(11) 0.0514(13) 0.0604(14) -0.0116(10) -0.0003(10) -0.0049(11)
C19 0.0667(16) 0.0411(13) 0.101(2) -0.0114(13) -0.0031(15) -0.0005(14)
C20 0.0369(10) 0.0568(14) 0.0644(14) -0.0021(11) 0.0021(9) 0.0054(12)
C21 0.0535(13) 0.095(2) 0.0601(15) 0.0012(15) -0.0010(11) 0.0096(15)
C22 0.0446(12) 0.0576(15) 0.097(2) -0.0032(12) 0.0006(13) 0.0140(15)
C23 0.0437(12) 0.0778(19) 0.091(2) 0.0027(13) 0.0058(12) 0.0347(17)
C24 0.0441(11) 0.0453(12) 0.0623(13) 0.0053(10) 0.0066(10) 0.0064(12)
O25 0.0504(9) 0.128(2) 0.0738(12) -0.0005(12) -0.0075(8) 0.0338(14)
O26 0.0403(8) 0.0772(13) 0.0627(10) -0.0043(9) 0.0080(7) 0.0201(10)
O27 0.0613(10) 0.0763(14) 0.0811(13) -0.0040(11) 0.0019(9) 0.0282(12)
O28 0.0431(9) 0.0865(14) 0.0676(11) -0.0015(10) 0.0038(8) 0.0170(11)
O29 0.0794(13) 0.0778(14) 0.0518(10) -0.0098(11) -0.0037(9) -0.0160(9)

loop_
_atom_type_symbol
_atom_type_description
_atom_type_scat_dispersion_real
_atom_type_scat_dispersion_imag
_atom_type_scat_source
C C 0.0033 0.0016 'International Tables Vol C Tables 4.2.6.8 and 6.1.1.4'
H H 0.0000 0.0000 'International Tables Vol C Tables 4.2.6.8 and 6.1.1.4'
O O 0.0106 0.0060 'International Tables Vol C Tables 4.2.6.8 and 6.1.1.4'

loop_
_geom_angle_atom_site_label_1
_geom_angle_atom_site_label_2
_geom_angle_atom_site_label_3
_geom_angle
C2 C1 C10 115.3(2)
C2 C1 H1A 108.5
C10 C1 H1A 108.5
C2 C1 H1B 108.5
C10 C1 H1B 108.5
H1A C1 H1B 107.5
C3 C2 C1 107.3(2)
C3 C2 H2A 110.2
C1 C2 H2A 110.2
C3 C2 H2B 110.2
C1 C2 H2B 110.2
H2A C2 H2B 108.5
O25 C3 C4 123.5(2)
O25 C3 C2 122.4(3)
C4 C3 C2 114.0(2)
C3 C4 C5 111.9(2)
C3 C4 H4A 109.2
C5 C4 H4A 109.2
C3 C4 H4B 109.2
C5 C4 H4B 109.2
H4A C4 H4B 107.9
C6 C5 C4 111.2(2)
C6 C5 C10 113.0(2)
C4 C5 C10 112.93(19)
C6 C5 H5 106.4
C4 C5 H5 106.4
C10 C5 H5 106.4
C7 C6 C5 114.6(2)
C7 C6 H6A 108.6
C5 C6 H6A 108.6
C7 C6 H6B 108.6
C5 C6 H6B 108.6
H6A C6 H6B 107.6
O29 C7 C6 113.2(2)
O29 C7 C8 108.0(2)
C6 C7 C8 110.3(2)
O29 C7 H7 108.4
C6 C7 H7 108.4
C8 C7 H7 108.4
C14 C8 C7 113.20(19)
C14 C8 C9 110.32(17)
C7 C8 C9 109.69(18)
C14 C8 H8 107.8
C7 C8 H8 107.8
C9 C8 H8 107.8
C8 C9 C11 113.10(17)
C8 C9 C10 111.15(17)
C11 C9 C10 113.25(18)
C8 C9 H9 106.2
C11 C9 H9 106.2
C10 C9 H9 106.2
C1 C10 C19 105.4(2)
C1 C10 C5 109.17(18)
C19 C10 C5 109.3(2)
C1 C10 C9 112.79(19)
C19 C10 C9 111.70(18)
C5 C10 C9 108.37(19)
C12 C11 C9 113.22(18)
C12 C11 H11A 108.9
C9 C11 H11A 108.9
C12 C11 H11B 108.9
C9 C11 H11B 108.9
H11A C11 H11B 107.7
O26 C12 C11 121.67(19)
O26 C12 C13 122.9(2)
C11 C12 C13 115.11(19)
C12 C13 C17 116.92(19)
C12 C13 C18 112.11(19)
C17 C13 C18 112.04(16)
C12 C13 C14 100.71(15)
C17 C13 C14 101.80(18)
C18 C13 C14 112.15(19)
C8 C14 C15 118.0(2)
C8 C14 C13 112.94(18)
C15 C14 C13 103.46(17)
C8 C14 H14 107.3
C15 C14 H14 107.3
C13 C14 H14 107.3
C14 C15 C16 104.95(19)
C14 C15 H15A 110.8
C16 C15 H15A 110.8
C14 C15 H15B 110.8
C16 C15 H15B 110.8
H15A C15 H15B 108.8
C15 C16 C17 107.50(19)
C15 C16 H16A 110.2
C17 C16 H16A 110.2
C15 C16 H16B 110.2
C17 C16 H16B 110.2
H16A C16 H16B 108.5
C20 C17 C13 118.0(2)
C20 C17 C16 112.37(18)
C13 C17 C16 103.5(2)
C20 C17 H17 107.5
C13 C17 H17 107.5
C16 C17 H17 107.5
C13 C18 H18A 109.5
C13 C18 H18B 109.5
H18A C18 H18B 109.5
C13 C18 H18C 109.5
H18A C18 H18C 109.5
H18B C18 H18C 109.5
C10 C19 H19A 109.5
C10 C19 H19B 109.5
H19A C19 H19B 109.5
C10 C19 H19C 109.5
H19A C19 H19C 109.5
H19B C19 H19C 109.5
C17 C20 C22 109.7(2)
C17 C20 C21 112.64(18)
C22 C20 C21 110.5(2)
C17 C20 H20 108.0
C22 C20 H20 108.0
C21 C20 H20 108.0
C20 C21 H21A 109.5
C20 C21 H21B 109.5
H21A C21 H21B 109.5
C20 C21 H21C 109.5
H21A C21 H21C 109.5
H21B C21 H21C 109.5
C23 C22 C20 116.3(3)
C23 C22 H22A 108.2
C20 C22 H22A 108.2
C23 C22 H22B 108.2
C20 C22 H22B 108.2
H22A C22 H22B 107.4
C24 C23 C22 115.6(2)
C24 C23 H23A 108.4
C22 C23 H23A 108.4
C24 C23 H23B 108.4
C22 C23 H23B 108.4
H23A C23 H23B 107.4
O27 C24 O28 122.6(2)
O27 C24 C23 125.5(2)
O28 C24 C23 111.8(2)
C24 O28 H28 109(2)
C7 O29 H29 110(3)

loop_
_geom_bond_atom_site_label_1
_geom_bond_atom_site_label_2
_geom_bond_site_symmetry_2
_geom_bond_distance
_geom_bond_publ_flag
C1 C2 . 1.528(3) ?
C1 C10 . 1.534(3) ?
C1 H1A . 0.9700 ?
C1 H1B . 0.9700 ?
C2 C3 . 1.494(3) ?
C2 H2A . 0.9700 ?
C2 H2B . 0.9700 ?
C3 O25 . 1.218(3) ?
C3 C4 . 1.485(4) ?
C4 C5 . 1.544(4) ?
C4 H4A . 0.9700 ?
C4 H4B . 0.9700 ?
C5 C6 . 1.536(4) ?
C5 C10 . 1.547(3) ?
C5 H5 . 0.9800 ?
C6 C7 . 1.532(4) ?
C6 H6A . 0.9700 ?
C6 H6B . 0.9700 ?
C7 O29 . 1.427(4) ?
C7 C8 . 1.533(3) ?
C7 H7 . 0.9800 ?
C8 C14 . 1.521(3) ?
C8 C9 . 1.547(3) ?
C8 H8 . 0.9800 ?
C9 C11 . 1.551(3) ?
C9 C10 . 1.555(3) ?
C9 H9 . 0.9800 ?
C10 C19 . 1.543(3) ?
C11 C12 . 1.498(3) ?
C11 H11A . 0.9700 ?
C11 H11B . 0.9700 ?
C12 O26 . 1.217(3) ?
C12 C13 . 1.517(3) ?
C13 C17 . 1.543(3) ?
C13 C18 . 1.545(3) ?
C13 C14 . 1.565(3) ?
C14 C15 . 1.529(3) ?
C14 H14 . 0.9800 ?
C15 C16 . 1.536(4) ?
C15 H15A . 0.9700 ?
C15 H15B . 0.9700 ?
C16 C17 . 1.563(3) ?
C16 H16A . 0.9700 ?
C16 H16B . 0.9700 ?
C17 C20 . 1.537(3) ?
C17 H17 . 0.9800 ?
C18 H18A . 0.9600 ?
C18 H18B . 0.9600 ?
C18 H18C . 0.9600 ?
C19 H19A . 0.9600 ?
C19 H19B . 0.9600 ?
C19 H19C . 0.9600 ?
C20 C22 . 1.537(4) ?
C20 C21 . 1.540(4) ?
C20 H20 . 0.9800 ?
C21 H21A . 0.9600 ?
C21 H21B . 0.9600 ?
C21 H21C . 0.9600 ?
C22 C23 . 1.521(4) ?
C22 H22A . 0.9700 ?
C22 H22B . 0.9700 ?
C23 C24 . 1.493(4) ?
C23 H23A . 0.9700 ?
C23 H23B . 0.9700 ?
C24 O27 . 1.193(3) ?
C24 O28 . 1.328(3) ?
O28 H28 . 0.85(4) ?
O29 H29 . 0.99(4) ?

loop_
_cod_related_entry_id
_cod_related_entry_database
_cod_related_entry_code
1 ChemSpider 4447047
